data_1534698
loop_
_publ_author_name
'Grenouilleau, P.'
'Brec, R.'
'Evain, M.'
'Rouxel, J.'

_publ_section_title
;
 Synthesis and structure of the new layered phase P2 Nb S8
;
_journal_name_full 'Revue de Chimie Minerale'
_journal_page_first 628
_journal_page_last 635
_journal_volume 20
_journal_year 1983
_chemical_formula_sum 'Nb P2 S8'
_space_group_IT_number 64
_symmetry_space_group_name_Hall '-C 2ac 2'
_symmetry_space_group_name_H-M 'C m c a'
_cell_angle_alpha 90
_cell_angle_beta 90
_cell_angle_gamma 90
_cell_formula_units_Z 8
_cell_length_a 20.175
_cell_length_b 11.569
_cell_length_c 9.656
_cell_volume 2253.755
_citation_journal_id_ASTM RVCMA8
_cod_data_source_file Grenouilleau_RVCMA8_1983_339.cif
_cod_data_source_block Nb1P2S8
_cod_original_formula_sum 'Nb1 P2 S8'
_cod_database_code 1534698

loop_
_symmetry_equiv_pos_as_xyz
x,y,z
-x+1/2,-y,z+1/2
x,-y,-z
-x+1/2,y,-z+1/2
-x,-y,-z
x-1/2,y,-z-1/2
-x,y,z
x-1/2,-y,z-1/2
x+1/2,y+1/2,z
-x+1,-y+1/2,z+1/2
x+1/2,-y+1/2,-z
-x+1,y+1/2,-z+1/2
-x+1/2,-y+1/2,-z
x,y+1/2,-z-1/2
-x+1/2,y+1/2,z
x,-y+1/2,z-1/2

loop_
_atom_site_label
_atom_site_type_symbol
_atom_site_fract_x
_atom_site_fract_y
_atom_site_fract_z
_atom_site_occupancy
_atom_site_U_iso_or_equiv
Nb1 Nb 0.0709 0 0 1 0.0
S3 S 0.11305 0.1902 0.1167 1 0.0
S1 S 0 0.0155 0.2126 1 0.0
S5 S 0.2183 0.14777 0.4221 1 0.0
P1 P 0.18906 0.18607 0.9842 1 0.0
S4 S 0.16676 0.0752 0.8339 1 0.0
S2 S 0 0.1431 0.8757 1 0.0
